data_8104132
loop_
_publ_author_name
'Plitzko, C.'
'Strecker, M.'
'Meyer, G.'

_publ_section_title
;
 Crystal structure of two modifications of ammonium trifluoro
 nickelate(II), N H4 Ni F3
;
_journal_name_full
;
Zeitschrift fuer Kristallographie - New Crystal Structures
;
_journal_page_first 3
_journal_page_last 4
_journal_volume 212
_journal_year 1997
_chemical_formula_sum 'F3 H4 N Ni'
_chemical_name_systematic '(N H4) (Ni F3)'
_space_group_IT_number 194
_symmetry_space_group_name_Hall '-P 6c 2c'
_symmetry_space_group_name_H-M 'P 63/m m c'
_cell_angle_alpha 90
_cell_angle_beta 90
_cell_angle_gamma 120
_cell_formula_units_Z 6
_cell_length_a 5.8456
_cell_length_b 5.8456
_cell_length_c 14.3563
_cell_volume 424.846
_citation_journal_id_ASTM ZKNSFT
_cod_data_source_file Plitzko_ZKNSFT_1997_1954.cif
_cod_data_source_block H4F3N1Ni1
_cod_original_cell_volume 424.8459
_cod_original_formula_sum 'H4 F3 N1 Ni1'
_cod_database_code 8104132

loop_
_symmetry_equiv_pos_as_xyz
x,y,z
x-y,x,z+1/2
-y,x-y,z
-x,-y,z+1/2
-x+y,-x,z
y,-x+y,z+1/2
-y,-x,-z+1/2
x-y,-y,-z
x,x-y,-z+1/2
y,x,-z
-x+y,y,-z+1/2
-x,-x+y,-z
-x,-y,-z
-x+y,-x,-z-1/2
y,-x+y,-z
x,y,-z-1/2
x-y,x,-z
-y,x-y,-z-1/2
y,x,z-1/2
-x+y,y,z
-x,-x+y,z-1/2
-y,-x,z
x-y,-y,z-1/2
x,x-y,z

loop_
_atom_site_label
_atom_site_type_symbol
_atom_site_fract_x
_atom_site_fract_y
_atom_site_fract_z
_atom_site_occupancy
_atom_site_U_iso_or_equiv
F2 F-1 0.8342 0.6684 0.07898 1 0.0
N2 N-3 0.3333 0.6667 0.0953 1 0.0
F1 F-1 0.5181 0.0362 0.25 1 0.0
N1 N-3 0 0 0.25 1 0.0
Ni1 Ni+2 0 0 0 1 0.0
Ni2 Ni+2 0.3333 0.6667 0.84581 1 0.0
